data_7018177
loop_
_publ_author_name
'Zhang, Jing'
'Gao, Song'
'Zhang, Xi-Xiang'
'Wang, Zhe-Ming'
'Che, Chi-Ming'

_publ_section_title
;
 Weak ferromagnetism in chiral diamond-like neutral networks:
 Mn(2-pymS)(2) and Co(2-pymS)(2) (2-pymSH = 2-mercaptopyrimidine).
;
_journal_issue 9
_journal_name_full 'Dalton transactions (Cambridge, England : 2003)'
_journal_page_first 2626
_journal_page_last 2631
_journal_paper_doi 10.1039/c2dt11738j
_journal_volume 41
_journal_year 2012
_chemical_formula_sum 'C2 H1.5 Co0.25 N O0.5'
_chemical_formula_weight 62.27
_chemical_name_systematic
;
?
;
_space_group_IT_number 122
_symmetry_cell_setting tetragonal
_symmetry_space_group_name_Hall 'I -4 2bw'
_symmetry_space_group_name_H-M 'I -4 2 d'
_atom_sites_solution_hydrogens geom
_atom_sites_solution_primary direct
_atom_sites_solution_secondary difmap
_audit_creation_method SHELXL-97
_cell_angle_alpha 90.00
_cell_angle_beta 90.00
_cell_angle_gamma 90.00
_cell_formula_units_Z 16
_cell_length_a 7.4098(10)
_cell_length_b 7.4098(10)
_cell_length_c 17.084(3)
_cell_measurement_reflns_used 1683
_cell_measurement_temperature 293(2)
_cell_measurement_theta_max 27.5
_cell_measurement_theta_min 1.5
_cell_volume 938.0(2)
_computing_cell_refinement 'Bruker SMART'
_computing_data_collection 'Bruker SMART'
_computing_data_reduction 'Bruker SHELXTL'
_computing_molecular_graphics 'Bruker SHELXTL'
_computing_publication_material 'Bruker SHELXTL'
_computing_structure_refinement 'SHELXL-97 (Sheldrick, 1997)'
_computing_structure_solution 'SHELXS-97 (Sheldrick, 1990)'
_diffrn_ambient_temperature 293(2)
_diffrn_measured_fraction_theta_full 1.000
_diffrn_measured_fraction_theta_max 1.000
_diffrn_measurement_device_type 'CCD area detector'
_diffrn_measurement_method 'phi and omega scans'
_diffrn_radiation_monochromator graphite
_diffrn_radiation_source 'fine-focus sealed tube'
_diffrn_radiation_type MoK\a
_diffrn_radiation_wavelength 0.71073
_diffrn_reflns_av_R_equivalents 0.0463
_diffrn_reflns_av_sigmaI/netI 0.0331
_diffrn_reflns_limit_h_max 7
_diffrn_reflns_limit_h_min -9
_diffrn_reflns_limit_k_max 7
_diffrn_reflns_limit_k_min -9
_diffrn_reflns_limit_l_max 22
_diffrn_reflns_limit_l_min -22
_diffrn_reflns_number 3002
_diffrn_reflns_theta_full 27.52
_diffrn_reflns_theta_max 27.52
_diffrn_reflns_theta_min 3.00
_exptl_absorpt_coefficient_mu 1.812
_exptl_absorpt_correction_T_max 0.7866
_exptl_absorpt_correction_T_min 0.6326
_exptl_absorpt_correction_type multi-scan
_exptl_absorpt_process_details 'SADABS; Sheldrick 1996'
_exptl_crystal_colour red
_exptl_crystal_density_diffrn 1.764
_exptl_crystal_density_method 'not measured'
_exptl_crystal_description needle
_exptl_crystal_F_000 500
_exptl_crystal_size_max 0.24
_exptl_crystal_size_mid 0.14
_exptl_crystal_size_min 0.12
_refine_diff_density_max 0.361
_refine_diff_density_min -0.294
_refine_diff_density_rms 0.060
_refine_ls_abs_structure_details 'Flack H D (1983), Acta Cryst. A39, 876-881'
_refine_ls_abs_structure_Flack 0.04(5)
_refine_ls_extinction_coef 0.0035(14)
_refine_ls_extinction_expression Fc^*^=kFc[1+0.001xFc^2^\l^3^/sin(2\q)]^-1/4^
_refine_ls_extinction_method SHELXL
_refine_ls_goodness_of_fit_ref 1.045
_refine_ls_hydrogen_treatment constr
_refine_ls_matrix_type full
_refine_ls_number_parameters 37
_refine_ls_number_reflns 541
_refine_ls_number_restraints 0
_refine_ls_restrained_S_all 1.045
_refine_ls_R_factor_all 0.0358
_refine_ls_R_factor_gt 0.0290
_refine_ls_shift/su_max 0.000
_refine_ls_shift/su_mean 0.000
_refine_ls_structure_factor_coef Fsqd
_refine_ls_weighting_details 'calc w=1/[\s^2^(Fo^2^)+(0.0358P)^2^+0.0000P] where P=(Fo^2^+2Fc^2^)/3'
_refine_ls_weighting_scheme calc
_refine_ls_wR_factor_gt 0.0660
_refine_ls_wR_factor_ref 0.0681
_reflns_number_gt 459
_reflns_number_total 541
_reflns_threshold_expression >2sigma(I)
_cod_data_source_file c2dt11738j.txt
_cod_data_source_block CoPymO-complex3
_cod_depositor_comments
;
The following automatic conversions were performed:

'_exptl_absorpt_correction_type' value 'multi-scans' was replaced
with the value 'multi-scan' as specified in the replacement file
'src/cod-tools/trunk/data/replacement-values/replacement_values.lst'.

Automatic conversion script
Id: cif_fix_values 5376 2017-05-30 11:51:03Z andrius 
;
_cod_original_cell_volume 938.0(3)
_cod_original_sg_symbol_H-M I-42d
_cod_original_formula_sum 'C2 H1.50 Co0.25 N O0.50'
_cod_database_code 7018177

loop_
_symmetry_equiv_pos_as_xyz
'x, y, z'
'-x, -y, z'
'y, -x, -z'
'-y, x, -z'
'-x+1/2, y, -z+3/4'
'x+1/2, -y, -z+3/4'
'-y+1/2, -x, z+3/4'
'y+1/2, x, z+3/4'
'x+1/2, y+1/2, z+1/2'
'-x+1/2, -y+1/2, z+1/2'
'y+1/2, -x+1/2, -z+1/2'
'-y+1/2, x+1/2, -z+1/2'
'-x+1, y+1/2, -z+5/4'
'x+1, -y+1/2, -z+5/4'
'-y+1, -x+1/2, z+5/4'
'y+1, x+1/2, z+5/4'

loop_
_atom_site_label
_atom_site_type_symbol
_atom_site_fract_x
_atom_site_fract_y
_atom_site_fract_z
_atom_site_U_iso_or_equiv
_atom_site_adp_type
_atom_site_occupancy
_atom_site_symmetry_multiplicity
_atom_site_calc_flag
_atom_site_refinement_flags
Co Co 0.5000 0.5000 0.0000 0.0356(3) Uani 1 4 d S
C1 C 0.5626(6) 0.2500 0.1250 0.0421(11) Uani 1 2 d S
C2 C 0.9310(6) 0.2500 0.1250 0.0786(19) Uani 1 2 d S
H2 H 1.0566 0.2500 0.1250 0.094 Uiso 1 2 calc SR
C3 C 0.8333(5) 0.3305(6) 0.0670(2) 0.0599(10) Uani 1 1 d .
H3 H 0.8953 0.3836 0.0256 0.072 Uiso 1 1 calc R
N1 N 0.6550(3) 0.3370(4) 0.06647(12) 0.0408(6) Uani 1 1 d .
O1 O 0.3960(4) 0.2500 0.1250 0.0635(12) Uani 1 2 d S

loop_
_atom_site_aniso_label
_atom_site_aniso_U_11
_atom_site_aniso_U_22
_atom_site_aniso_U_33
_atom_site_aniso_U_23
_atom_site_aniso_U_13
_atom_site_aniso_U_12
Co 0.0415(3) 0.0415(3) 0.0237(3) 0.000 0.000 0.000
C1 0.039(2) 0.060(3) 0.028(2) 0.018(2) 0.000 0.000
C2 0.029(2) 0.116(5) 0.091(4) 0.043(4) 0.000 0.000
C3 0.0358(17) 0.080(3) 0.064(2) 0.0310(19) 0.0099(16) -0.0041(18)
N1 0.0304(13) 0.0587(16) 0.0334(12) 0.0145(12) 0.0008(11) -0.0022(11)
O1 0.0282(18) 0.113(3) 0.049(2) 0.024(3) 0.000 0.000

loop_
_atom_type_symbol
_atom_type_description
_atom_type_scat_dispersion_real
_atom_type_scat_dispersion_imag
_atom_type_scat_source
C C 0.0033 0.0016 'International Tables Vol C Tables 4.2.6.8 and 6.1.1.4'
H H 0.0000 0.0000 'International Tables Vol C Tables 4.2.6.8 and 6.1.1.4'
N N 0.0061 0.0033 'International Tables Vol C Tables 4.2.6.8 and 6.1.1.4'
O O 0.0106 0.0060 'International Tables Vol C Tables 4.2.6.8 and 6.1.1.4'
Co Co 0.3494 0.9721 'International Tables Vol C Tables 4.2.6.8 and 6.1.1.4'

loop_
_geom_angle_atom_site_label_1
_geom_angle_atom_site_label_2
_geom_angle_atom_site_label_3
_geom_angle
_geom_angle_site_symmetry_1
_geom_angle_site_symmetry_3
N1 Co N1 111.47(13) 3_565 4_655
N1 Co N1 108.48(6) 3_565 .
N1 Co N1 108.48(6) 4_655 .
N1 Co N1 108.48(6) 3_565 2_665
N1 Co N1 108.48(6) 4_655 2_665
N1 Co N1 111.47(13) . 2_665
O1 C1 N1 119.9(2) . 14_454
O1 C1 N1 119.9(2) . .
N1 C1 N1 120.1(4) 14_454 .
C3 C2 C3 115.9(4) 14_454 .
N1 C3 C2 123.4(3) . .
C3 N1 C1 118.5(3) . .
C3 N1 Co 126.5(2) . .
C1 N1 Co 114.0(2) . .

loop_
_geom_bond_atom_site_label_1
_geom_bond_atom_site_label_2
_geom_bond_distance
_geom_bond_site_symmetry_2
Co N1 2.017(2) 3_565
Co N1 2.017(2) 4_655
Co N1 2.017(2) .
Co N1 2.017(2) 2_665
C1 O1 1.234(5) .
C1 N1 1.373(3) 14_454
C1 N1 1.373(3) .
C2 C3 1.365(4) 14_454
C2 C3 1.365(4) .
C3 N1 1.322(4) .
